data_4325216
loop_
_publ_author_name
'Xinfang Liu'
'Minhak Oh'
'Myoung Soo Lah'

_publ_section_title
;
 Size- and Shape-Selective Isostructural Microporous Metal-Organic
 Frameworks with Different Effective Aperture Sizes
;
_journal_name_full 'Inorganic Chemistry'
_journal_page_first 5044
_journal_page_last 5053
_journal_paper_doi 10.1021/ic200328q
_journal_volume 50
_journal_year 2011
_chemical_formula_sum 'C15 H7 N O4 Zn'
_chemical_formula_weight 330.59
_chemical_name_systematic
;
 ?
;
_space_group_IT_number 166
_symmetry_cell_setting rhombohedral
_symmetry_space_group_name_Hall '-R 3 2"'
_symmetry_space_group_name_H-M 'R -3 m :H'
_atom_sites_solution_hydrogens geom
_atom_sites_solution_primary direct
_atom_sites_solution_secondary difmap
_audit_creation_method SHELXL-97
_cell_angle_alpha 90.00
_cell_angle_beta 90.00
_cell_angle_gamma 120.00
_cell_formula_units_Z 18
_cell_length_a 18.667(3)
_cell_length_b 18.667(3)
_cell_length_c 36.398(7)
_cell_measurement_reflns_used 34878
_cell_measurement_temperature 173(2)
_cell_measurement_theta_max 27.45
_cell_measurement_theta_min 3.07
_cell_volume 10984(3)
_computing_cell_refinement 'RAPID AUTO software'
_computing_data_collection 'RAPID AUTO software'
_computing_data_reduction 'RAPID AUTO software'
_computing_molecular_graphics 'Diamond 3.1e,ORTEP3'
_computing_publication_material WinGX
_computing_structure_refinement 'Bruker SHELXTL'
_computing_structure_solution 'Bruker SHELXTL'
_diffrn_ambient_temperature 173(2)
_diffrn_measured_fraction_theta_full 0.996
_diffrn_measured_fraction_theta_max 0.996
_diffrn_measurement_device_type 'Image plate detector'
_diffrn_measurement_method 'omega scan'
_diffrn_radiation_monochromator graphite
_diffrn_radiation_source 'fine-focus sealed tube'
_diffrn_radiation_type MoK\a
_diffrn_radiation_wavelength 0.71073
_diffrn_reflns_av_R_equivalents 0.0405
_diffrn_reflns_av_sigmaI/netI 0.0181
_diffrn_reflns_limit_h_max 24
_diffrn_reflns_limit_h_min -24
_diffrn_reflns_limit_k_max 24
_diffrn_reflns_limit_k_min -24
_diffrn_reflns_limit_l_max 47
_diffrn_reflns_limit_l_min -41
_diffrn_reflns_number 34878
_diffrn_reflns_theta_full 27.45
_diffrn_reflns_theta_max 27.45
_diffrn_reflns_theta_min 3.07
_exptl_absorpt_coefficient_mu 1.014
_exptl_absorpt_correction_T_max 0.6105
_exptl_absorpt_correction_T_min 0.5330
_exptl_absorpt_correction_type multi-scan
_exptl_absorpt_process_details 'RAPID AUTO software'
_exptl_crystal_colour colorless
_exptl_crystal_density_diffrn 0.900
_exptl_crystal_description Block
_exptl_crystal_F_000 2988
_exptl_crystal_size_max 0.71
_exptl_crystal_size_mid 0.65
_exptl_crystal_size_min 0.54
_refine_diff_density_max 1.087
_refine_diff_density_min -0.381
_refine_diff_density_rms 0.144
_refine_ls_extinction_method none
_refine_ls_goodness_of_fit_ref 1.088
_refine_ls_hydrogen_treatment constr
_refine_ls_matrix_type full
_refine_ls_number_parameters 127
_refine_ls_number_reflns 3051
_refine_ls_number_restraints 0
_refine_ls_restrained_S_all 1.088
_refine_ls_R_factor_all 0.0672
_refine_ls_R_factor_gt 0.0581
_refine_ls_shift/su_max 0.003
_refine_ls_shift/su_mean 0.000
_refine_ls_structure_factor_coef Fsqd
_refine_ls_weighting_details 'calc w=1/[\s^2^(Fo^2^)+(0.1822P)^2^+0.3597P] where P=(Fo^2^+2Fc^2^)/3'
_refine_ls_weighting_scheme calc
_refine_ls_wR_factor_gt 0.2239
_refine_ls_wR_factor_ref 0.2350
_reflns_number_gt 2500
_reflns_number_total 3051
_reflns_threshold_expression >2sigma(I)
_cod_data_source_file ic200328q_si_002_4.cif
_cod_data_source_block 2a
_cod_original_sg_symbol_H-M 'R -3 m'
_cod_database_code 4325216

loop_
_symmetry_equiv_pos_as_xyz
'x, y, z'
'-y, x-y, z'
'-x+y, -x, z'
'y, x, -z'
'x-y, -y, -z'
'-x, -x+y, -z'
'x+2/3, y+1/3, z+1/3'
'-y+2/3, x-y+1/3, z+1/3'
'-x+y+2/3, -x+1/3, z+1/3'
'y+2/3, x+1/3, -z+1/3'
'x-y+2/3, -y+1/3, -z+1/3'
'-x+2/3, -x+y+1/3, -z+1/3'
'x+1/3, y+2/3, z+2/3'
'-y+1/3, x-y+2/3, z+2/3'
'-x+y+1/3, -x+2/3, z+2/3'
'y+1/3, x+2/3, -z+2/3'
'x-y+1/3, -y+2/3, -z+2/3'
'-x+1/3, -x+y+2/3, -z+2/3'
'-x, -y, -z'
'y, -x+y, -z'
'x-y, x, -z'
'-y, -x, z'
'-x+y, y, z'
'x, x-y, z'
'-x+2/3, -y+1/3, -z+1/3'
'y+2/3, -x+y+1/3, -z+1/3'
'x-y+2/3, x+1/3, -z+1/3'
'-y+2/3, -x+1/3, z+1/3'
'-x+y+2/3, y+1/3, z+1/3'
'x+2/3, x-y+1/3, z+1/3'
'-x+1/3, -y+2/3, -z+2/3'
'y+1/3, -x+y+2/3, -z+2/3'
'x-y+1/3, x+2/3, -z+2/3'
'-y+1/3, -x+2/3, z+2/3'
'-x+y+1/3, y+2/3, z+2/3'
'x+1/3, x-y+2/3, z+2/3'

loop_
_atom_site_label
_atom_site_type_symbol
_atom_site_fract_x
_atom_site_fract_y
_atom_site_fract_z
_atom_site_U_iso_or_equiv
_atom_site_adp_type
_atom_site_occupancy
_atom_site_symmetry_multiplicity
_atom_site_calc_flag
_atom_site_refinement_flags
Zn1 Zn 0.526750(13) 0.473250(13) 1.032576(11) 0.0457(3) Uani 1 2 d S
O1 O 0.48125(18) 0.36993(18) 1.00175(7) 0.0710(7) Uani 1 1 d .
O2 O 0.4390(2) 0.40911(18) 0.95181(7) 0.0740(8) Uani 1 1 d .
C1 C 0.2492(3) 0.12461(16) 0.77850(11) 0.0563(11) Uani 1 2 d S
N1 N 0.2126(3) 0.1250(3) 0.74593(11) 0.0442(15) Uani 0.50 1 d P
C2 C 0.1395(4) 0.1232(4) 0.74556(16) 0.0550(15) Uani 0.50 1 d P
H2 H 0.1136 0.1195 0.7226 0.066 Uiso 0.50 1 calc PR
C3 C 0.1000(4) 0.1267(5) 0.77790(17) 0.0658(18) Uani 0.50 1 d P
C4 C 0.1382(5) 0.1305(5) 0.81087(18) 0.0660(18) Uani 0.50 1 d P
H4 H 0.1121 0.1308 0.8332 0.079 Uiso 0.50 1 calc PR
C5 C 0.2136(5) 0.1339(4) 0.81179(14) 0.0580(16) Uani 0.50 1 d P
C6 C 0.2598(5) 0.1299(3) 0.84556(16) 0.105(3) Uani 1 2 d S
C7 C 0.2997(5) 0.1498(2) 0.87259(15) 0.0807(17) Uani 1 2 d S
C8 C 0.3488(4) 0.1744(2) 0.90566(12) 0.0700(14) Uani 1 2 d S
C9 C 0.3730(3) 0.2507(3) 0.92105(9) 0.0681(10) Uani 1 1 d .
H9 H 0.3572 0.2868 0.9100 0.082 Uiso 1 1 calc R
C10 C 0.4212(2) 0.2749(2) 0.95327(9) 0.0610(8) Uani 1 1 d .
C11 C 0.4430(3) 0.22152(16) 0.96919(11) 0.0576(11) Uani 1 2 d S
H11 H 0.4736 0.2368 0.9915 0.069 Uiso 1 2 calc SR
C12 C 0.4496(2) 0.3581(2) 0.97010(9) 0.0612(8) Uani 1 1 d .

loop_
_atom_site_aniso_label
_atom_site_aniso_U_11
_atom_site_aniso_U_22
_atom_site_aniso_U_33
_atom_site_aniso_U_23
_atom_site_aniso_U_13
_atom_site_aniso_U_12
Zn1 0.0679(4) 0.0679(4) 0.0231(3) 0.00143(7) -0.00143(7) 0.0503(3)
O1 0.0956(19) 0.0810(17) 0.0492(13) -0.0195(12) -0.0126(13) 0.0536(15)
O2 0.110(2) 0.0776(17) 0.0592(15) -0.0136(13) -0.0101(15) 0.0655(17)
C1 0.061(3) 0.077(2) 0.0264(17) -0.0014(9) -0.0027(18) 0.0303(13)
N1 0.0372(18) 0.059(4) 0.0264(16) 0.0021(16) 0.0017(14) 0.0166(18)
C2 0.043(3) 0.085(4) 0.033(3) 0.003(3) 0.003(2) 0.029(3)
C3 0.062(4) 0.087(5) 0.043(3) 0.001(3) 0.013(3) 0.034(4)
C4 0.069(4) 0.091(5) 0.040(3) -0.001(3) 0.014(3) 0.042(4)
C5 0.078(4) 0.071(4) 0.025(2) -0.004(2) -0.003(3) 0.037(3)
C6 0.108(5) 0.159(6) 0.031(3) -0.0057(15) -0.011(3) 0.054(2)
C7 0.114(5) 0.100(3) 0.033(2) -0.0070(14) -0.014(3) 0.057(2)
C8 0.105(4) 0.081(2) 0.031(2) -0.0068(12) -0.014(2) 0.053(2)
C9 0.105(3) 0.083(2) 0.0352(15) -0.0059(16) -0.0144(18) 0.061(2)
C10 0.086(2) 0.073(2) 0.0372(15) -0.0055(15) -0.0052(15) 0.0497(18)
C11 0.078(3) 0.0655(19) 0.0336(19) -0.0036(10) -0.0073(19) 0.0391(15)
C12 0.081(2) 0.073(2) 0.0431(16) -0.0107(15) -0.0032(16) 0.0485(19)

loop_
_atom_type_symbol
_atom_type_description
_atom_type_scat_dispersion_real
_atom_type_scat_dispersion_imag
_atom_type_scat_source
C C 0.0033 0.0016 'International Tables Vol C Tables 4.2.6.8 and 6.1.1.4'
H H 0.0000 0.0000 'International Tables Vol C Tables 4.2.6.8 and 6.1.1.4'
N N 0.0061 0.0033 'International Tables Vol C Tables 4.2.6.8 and 6.1.1.4'
O O 0.0106 0.0060 'International Tables Vol C Tables 4.2.6.8 and 6.1.1.4'
Zn Zn 0.2839 1.4301 'International Tables Vol C Tables 4.2.6.8 and 6.1.1.4'

loop_
_geom_angle_atom_site_label_1
_geom_angle_atom_site_label_2
_geom_angle_atom_site_label_3
_geom_angle
_geom_angle_site_symmetry_1
_geom_angle_site_symmetry_3
O1 Zn1 O1 87.13(17) 22_665 .
O1 Zn1 O2 160.37(12) 22_665 4_557
O1 Zn1 O2 88.99(13) . 4_557
O1 Zn1 O2 88.98(13) 22_665 19_667
O1 Zn1 O2 160.37(12) . 19_667
O2 Zn1 O2 88.24(18) 4_557 19_667
O1 Zn1 N1 95.64(15) 22_665 29
O1 Zn1 N1 109.46(14) . 29
O2 Zn1 N1 103.79(14) 4_557 29
O2 Zn1 N1 90.07(14) 19_667 29
O1 Zn1 N1 109.46(14) 22_665 8
O1 Zn1 N1 95.64(15) . 8
O2 Zn1 N1 90.07(14) 4_557 8
O2 Zn1 N1 103.80(14) 19_667 8
N1 Zn1 N1 19.6(2) 29 8
O1 Zn1 Zn1 79.84(8) 22_665 19_667
O1 Zn1 Zn1 79.84(8) . 19_667
O2 Zn1 Zn1 80.53(8) 4_557 19_667
O2 Zn1 Zn1 80.53(8) 19_667 19_667
N1 Zn1 Zn1 169.59(13) 29 19_667
N1 Zn1 Zn1 169.59(12) 8 19_667
C12 O1 Zn1 127.7(3) . .
C12 O2 Zn1 125.8(2) . 19_667
N1 C1 N1 29.5(4) . 24
N1 C1 C5 130.3(5) . 24
N1 C1 C5 117.8(4) 24 24
N1 C1 C5 117.9(4) . .
N1 C1 C5 130.3(5) 24 .
C5 C1 C5 41.3(5) 24 .
N1 N1 C2 118.8(4) 24 .
N1 N1 C1 75.26(19) 24 .
C2 N1 C1 120.7(4) . .
N1 N1 C2 41.2(3) 24 24
C2 N1 C2 77.6(6) . 24
C1 N1 C2 95.8(3) . 24
N1 N1 Zn1 80.18(12) 24 15_554
C2 N1 Zn1 122.6(4) . 15_554
C1 N1 Zn1 116.4(3) . 15_554
C2 N1 Zn1 102.5(3) 24 15_554
N1 C2 C3 122.5(6) . .
N1 C2 N1 19.9(3) . 24
C3 C2 N1 121.6(5) . 24
N1 C2 C2 61.2(4) . 24
C3 C2 C2 107.9(5) . 24
N1 C2 C2 41.2(3) 24 24
C3 C3 C4 119.4(4) 23 .
C3 C3 C2 123.1(4) 23 .
C4 C3 C2 117.5(6) . .
C5 C4 C3 120.9(6) . .
C5 C5 C4 117.7(4) 24 .
C5 C5 C1 69.3(3) 24 .
C4 C5 C1 119.9(5) . .
C5 C5 C6 70.6(2) 24 .
C4 C5 C6 127.4(6) . .
C1 C5 C6 111.6(5) . .
C7 C6 C5 160.5(3) . .
C7 C6 C5 160.5(3) . 24
C5 C6 C5 38.7(5) . 24
C6 C7 C8 179.8(8) . .
C9 C8 C9 120.6(5) . 24
C9 C8 C7 119.7(2) . .
C9 C8 C7 119.7(2) 24 .
C8 C9 C10 119.8(3) . .
C11 C10 C9 119.4(3) . .
C11 C10 C12 119.9(3) . .
C9 C10 C12 120.7(3) . .
C10 C11 C10 121.1(4) . 24
O2 C12 O1 126.1(4) . .
O2 C12 C10 117.4(3) . .
O1 C12 C10 116.5(3) . .

loop_
_geom_bond_atom_site_label_1
_geom_bond_atom_site_label_2
_geom_bond_distance
_geom_bond_site_symmetry_2
Zn1 O1 2.015(3) 22_665
Zn1 O1 2.015(3) .
Zn1 O2 2.037(3) 4_557
Zn1 O2 2.037(3) 19_667
Zn1 N1 2.048(4) 29
Zn1 N1 2.048(4) 8
Zn1 Zn1 2.9353(9) 19_667
O1 C12 1.263(4) .
O2 C12 1.256(5) .
O2 Zn1 2.037(3) 19_667
C1 N1 1.370(6) .
C1 N1 1.371(6) 24
C1 C5 1.434(7) 24
C1 C5 1.434(7) .
N1 N1 0.698(9) 24
N1 C2 1.349(7) .
N1 C2 1.792(8) 24
N1 Zn1 2.048(4) 15_554
C2 C3 1.407(8) .
C2 N1 1.792(8) 24
C2 C2 1.997(15) 24
C3 C3 1.368(15) 23
C3 C4 1.379(10) .
C4 C5 1.378(10) .
C5 C5 1.012(13) 24
C5 C6 1.525(8) .
C6 C7 1.176(9) .
C6 C5 1.525(8) 24
C7 C8 1.442(7) .
C8 C9 1.380(5) .
C8 C9 1.380(5) 24
C9 C10 1.408(5) .
C10 C11 1.379(4) .
C10 C12 1.498(5) .
C11 C10 1.379(4) 24
